data_7055317
loop_
_publ_author_name
'Pu\<skari\'c, Andreas'
'Halasz, Ivan'
'Gredi\<cak, Matija'
'Palcic, Ana'
'Bronic, Josip'

_publ_section_title
;
 Synthesis and structure characterization of zinc and cadmium dipeptide
 coordination polymers
;
_journal_name_full 'New J. Chem.'
_journal_paper_doi 10.1039/C5NJ03001C
_journal_year 2016
_chemical_absolute_configuration syn
_chemical_formula_moiety 'C22 H26 N4 O6 Zn'
_chemical_formula_sum 'C22 H26 N4 O6 Zn'
_chemical_formula_weight 507.86
_chemical_name_common '[Zn(Gly-L-Phe)2]'
_chemical_name_mineral 'zinc(II) di(glycylphenylalaninate)'
_chemical_name_systematic catena-(bis(glycyl-L-phenylalaninato))zinc(ii)
_space_group_IT_number 5
_symmetry_cell_setting monoclinic
_symmetry_Int_Tables_number 5
_symmetry_space_group_name_Hall 'C 2y'
_symmetry_space_group_name_H-M 'C 1 2 1'
_audit_update_record
;
2016-01-02 deposited with the CCDC.
2016-01-19 downloaded from the CCDC.
;
_cell_angle_alpha 90
_cell_angle_beta 95.5986(29)
_cell_angle_gamma 90
_cell_formula_units_Z 2
_cell_length_a 29.4247(16)
_cell_length_b 5.29675(30)
_cell_length_c 7.49392(45)
_cell_measurement_temperature 293
_cell_volume 1162.40(12)
_diffrn_ambient_temperature 293
_diffrn_measurement_device_type
;
Philips PW 3710 powder diffractometer. 
;
_diffrn_radiation_probe x-ray
_diffrn_radiation_type 'Cu K\a'
_diffrn_radiation_wavelength 1.54060
_diffrn_source 'sealed X-ray tube'
_exptl_crystal_colour white
_exptl_crystal_density_diffrn 1.45
_exptl_crystal_description plate
_pd_proc_ls_profile_function
;
Calculated from fundamental parameters
;
_pd_proc_ls_prof_R_factor 0.0764
_pd_proc_ls_prof_wR_factor 0.1076
_refine_ls_goodness_of_fit_all 3.549
_refine_ls_hydrogen_treatment rigid
_refine_ls_number_parameters 49
_refine_ls_R_Fsqd_factor 0.0303
_refine_ls_shift/su_max <0.01
_refine_ls_structure_factor_coef Fsqd
_cod_data_source_file c5nj03001c2.cif
_cod_data_source_block ZnGlyPhe2
_cod_original_cell_volume 1162.39(12)
_cod_original_sg_symbol_H-M 'C 2'
_cod_database_code 7055317
_audit_block_doi 10.5517/cc1k31f4

loop_
_symmetry_equiv_pos_as_xyz
'-x, y, -z'
'-x+1/2, y+1/2, -z'
'x, y, z'
'x+1/2, y+1/2, z'

loop_
_atom_site_label
_atom_site_type_symbol
_atom_site_symmetry_multiplicity
_atom_site_fract_x
_atom_site_fract_y
_atom_site_fract_z
_atom_site_occupancy
_atom_site_B_iso_or_equiv
Zn Zn 2 0.5 0.5795 0 1 6.54
C1 C 4 0.5374487 -0.09280596 -0.293646 1 4.75
H1 H 4 0.5049733 -0.04175936 -0.3049965 1 5.7
H2 H 4 0.540587 -0.2416991 -0.3709109 1 5.7
C2 C 4 0.5664498 0.1216055 -0.3533424 1 4.75
C3 C 4 0.5996755 0.3201659 -0.5990002 1 4.75
H3 H 4 0.6101056 0.44205 -0.5019442 1 5.7
C4 C 4 0.5653445 0.4536963 -0.7331534 1 4.75
C5 C 4 0.6414158 0.2294153 -0.6886755 1 4.75
H6 H 4 0.6627213 0.1436062 -0.5982163 1 5.7
H7 H 4 0.6313284 0.1042058 -0.7821817 1 5.7
C6 C 4 0.6664854 0.4470023 -0.771334 1 4.75
C7 C 4 0.6985848 0.6004245 -0.6763288 1 4.75
H8 H 4 0.7051246 0.578689 -0.5507267 1 5.7
C8 C 4 0.7209409 0.7860791 -0.7649222 1 4.75
H9 H 4 0.7428394 0.8910012 -0.6999449 1 5.7
C9 C 4 0.7113036 0.818134 -0.9485728 1 4.75
H10 H 4 0.7266244 0.9449935 -1.009107 1 5.7
C10 C 4 0.6792741 0.6645502 -1.043519 1 4.75
H11 H 4 0.6726624 0.6864754 -1.169049 1 5.7
C11 C 4 0.6568481 0.4790572 -0.9549847 1 4.75
H12 H 4 0.6349496 0.3739772 -1.01981 1 5.7
N1 N 4 0.5520673 -0.1584796 -0.1055278 1 3.65
H13 H 4 0.5834752 -0.1406064 -0.08136165 1 5.7
H14 H 4 0.5387514 -0.05551786 -0.0245344 1 5.7
N2 N 4 0.5787933 0.1045459 -0.5186117 1 3.65
H16 H 4 0.5669633 -0.02135117 -0.5950224 1 5.7
O1 O 4 0.577114 0.2968168 -0.2510455 1 3.72
O2 O 4 0.5623644 0.6892081 -0.725558 1 3.72
O3 O 4 0.5402844 0.3153699 -0.8395841 1 3.72

loop_
_geom_angle_atom_site_label_1
_geom_angle_atom_site_label_2
_geom_angle_atom_site_label_3
_geom_angle
C1 N1 Zn 109.51
C1 N1 H13 110.74
C1 N1 H14 112.53
C1 C2 N2 115.98
C1 C2 O1 120.05
C10 C11 H12 120.09
C2 C1 N1 109.82
C2 N2 C3 119.86
C2 N2 H16 120.41
C3 C5 H7 108.83
C3 C5 H6 108.98
C3 C5 C6 112.29
C3 C4 O3 117.00
C3 N2 H16 117.28
C3 C4 O2 118.43
C4 O3 Zn 103.51
C4 C3 N2 110.92
C4 C3 C5 111.30
C5 C3 N2 108.90
C5 C6 C11 115.67
C5 C6 C7 124.29
C6 C11 H12 119.92
C6 C7 H8 119.96
C6 C7 C8 119.99
C6 C11 C10 119.99
C7 C8 H9 119.97
C7 C6 C11 119.98
C7 C8 C9 120.03
C8 C9 C10 119.97
C8 C9 H10 119.99
C9 C10 H11 119.99
C9 C10 C11 120.05
H1 C1 H2 108.22
H1 C1 N1 109.64
H1 C1 C2 109.71
H10 C9 C10 120.04
H11 C10 C11 119.96
H13 N1 H14 106.70
H14 N1 Zn 77.83
H2 C1 N1 109.68
H2 C1 C2 109.75
H3 C3 C4 108.46
H3 C3 N2 108.55
H3 C3 C5 108.64
H6 C5 H7 107.70
H6 C5 C6 108.98
H7 C5 C6 109.95
H8 C7 C8 120.05
H9 C8 C9 120.00
N1 Zn O3 103.97
N1 Zn N1 104.47
N1 Zn O3 124.31
N2 C2 O1 123.97
O2 C4 O3 124.49
O3 Zn O3 97.80
Zn N1 H13 133.46

loop_
_geom_bond_atom_site_label_1
_geom_bond_atom_site_label_2
_geom_bond_distance
C1 H1 0.988
C1 H2 0.988
C1 C2 1.514
C1 N1 1.474
C2 N2 1.327
C2 O1 1.224
C3 H3 0.998
C3 C4 1.527
C3 C5 1.533
C3 N2 1.455
C4 O2 1.252
C4 O3 1.265
C5 H6 0.988
C5 H7 0.989
C5 C6 1.531
C6 C7 1.388
C6 C11 1.388
C7 H8 0.949
C7 C8 1.387
C8 H9 0.948
C8 C9 1.388
C9 H10 0.948
C9 C10 1.387
C10 H11 0.949
C10 C11 1.387
C11 H12 0.948
N1 H13 0.929
N1 H14 0.930
N1 Zn 2.266
N2 H16 0.924
